data_7106746
loop_
_publ_author_name
'Sergio Sanz'
'Kerry Ferreira'
'Ruaraidh McIntosh'
'Scott Dalgarno'
'Euan Brechin'

_publ_section_title
;
 Calixarene-supported FeIII2LnIII2 clusters
;
_journal_name_full Chem.Commun.
_journal_page_first 9042
_journal_paper_doi 10.1039/c1cc13055b
_journal_volume 47
_journal_year 2011
_chemical_formula_sum 'C110 H157 Cl Fe2 Gd2 N8 O18'
_chemical_formula_weight 2341.09
_chemical_name_common S56
_chemical_name_systematic
;
?
;
_space_group_IT_number 62
_symmetry_cell_setting orthorhombic
_symmetry_space_group_name_Hall '-P 2ac 2n'
_symmetry_space_group_name_H-M 'P n m a'
_atom_sites_solution_hydrogens geom
_atom_sites_solution_primary direct
_atom_sites_solution_secondary difmap
_audit_creation_method SHELXL-97
_cell_angle_alpha 90.00
_cell_angle_beta 90.00
_cell_angle_gamma 90.00
_cell_formula_units_Z 4
_cell_length_a 19.5796(18)
_cell_length_b 38.647(4)
_cell_length_c 15.6623(16)
_cell_measurement_reflns_used 7950.
_cell_measurement_temperature 100(2)
_cell_measurement_theta_max 22.73.
_cell_measurement_theta_min 2.30.
_cell_volume 11852(2)
_computing_cell_refinement 'SAINT (Bruker, 1998)'
_computing_data_collection 'Apex II'
_computing_data_reduction 'SAINT (Bruker, 1998)'
_computing_molecular_graphics 'XSeed (Barbour, 2001)'
_computing_publication_material 'local program'
_computing_structure_refinement 'SHELXL-97 (Sheldrick, 1997)'
_computing_structure_solution 'SHELXS-97 (Sheldrick, 1990)'
_diffrn_ambient_temperature 100(2)
_diffrn_measured_fraction_theta_full 0.990
_diffrn_measured_fraction_theta_max 0.990
_diffrn_measurement_device_type 'Bruker Apex II CCD Diffractometer'
_diffrn_measurement_method '\f and \w scans'
_diffrn_radiation_monochromator graphite
_diffrn_radiation_source 'fine-focus sealed tube'
_diffrn_radiation_type MoK\a
_diffrn_radiation_wavelength 0.71073
_diffrn_reflns_av_R_equivalents 0.0978
_diffrn_reflns_av_sigmaI/netI 0.1000
_diffrn_reflns_limit_h_max 24
_diffrn_reflns_limit_h_min -25
_diffrn_reflns_limit_k_max 48
_diffrn_reflns_limit_k_min -49
_diffrn_reflns_limit_l_max 20
_diffrn_reflns_limit_l_min -14
_diffrn_reflns_number 83285
_diffrn_reflns_theta_full 27.25
_diffrn_reflns_theta_max 27.25
_diffrn_reflns_theta_min 1.97
_exptl_absorpt_coefficient_mu 1.430
_exptl_absorpt_correction_T_max 0.7630
_exptl_absorpt_correction_T_min 0.5986
_exptl_absorpt_correction_type multi-scan
_exptl_absorpt_process_details Bruker-SADABS
_exptl_crystal_colour Brown
_exptl_crystal_density_diffrn 1.312
_exptl_crystal_density_method 'not measured'
_exptl_crystal_description Block
_exptl_crystal_F_000 4856
_exptl_crystal_size_max 0.40
_exptl_crystal_size_mid 0.30
_exptl_crystal_size_min 0.20
_refine_diff_density_max 0.829
_refine_diff_density_min -1.131
_refine_diff_density_rms 0.125
_refine_ls_extinction_method none
_refine_ls_goodness_of_fit_ref 0.951
_refine_ls_hydrogen_treatment constr
_refine_ls_matrix_type full
_refine_ls_number_parameters 672
_refine_ls_number_reflns 13340
_refine_ls_number_restraints 0
_refine_ls_restrained_S_all 0.951
_refine_ls_R_factor_all 0.0980
_refine_ls_R_factor_gt 0.0507
_refine_ls_shift/su_max 0.001
_refine_ls_shift/su_mean 0.000
_refine_ls_structure_factor_coef Fsqd
_refine_ls_weighting_details 'calc w=1/[\s^2^(Fo^2^)+(0.0581P)^2^+0.0000P] where P=(Fo^2^+2Fc^2^)/3'
_refine_ls_weighting_scheme calc
_refine_ls_wR_factor_gt 0.1060
_refine_ls_wR_factor_ref 0.1194
_reflns_number_gt 8261
_reflns_number_total 13340
_reflns_threshold_expression >2sigma(I)
_cod_data_source_file c1cc13055b.txt
_cod_data_source_block S56
_cod_original_sg_symbol_H-M Pnma
_cod_database_code 7106746

loop_
_symmetry_equiv_pos_as_xyz
'x, y, z'
'-x+1/2, -y, z+1/2'
'x+1/2, -y+1/2, -z+1/2'
'-x, y+1/2, -z'
'-x, -y, -z'
'x-1/2, y, -z-1/2'
'-x-1/2, y-1/2, z-1/2'
'x, -y-1/2, z'

loop_
_atom_site_label
_atom_site_type_symbol
_atom_site_fract_x
_atom_site_fract_y
_atom_site_fract_z
_atom_site_U_iso_or_equiv
_atom_site_adp_type
_atom_site_occupancy
_atom_site_symmetry_multiplicity
_atom_site_calc_flag
_atom_site_refinement_flags
_atom_site_disorder_assembly
_atom_site_disorder_group
Gd1 Gd 0.208341(16) 0.2500 0.34312(2) 0.01888(9) Uani 1 2 d S . .
Fe1 Fe 0.20119(3) 0.203900(16) 0.52884(4) 0.01930(16) Uani 1 1 d . . .
Cl1 Cl 0.45424(9) 0.2500 0.24049(12) 0.0418(5) Uani 1 2 d S . .
O1 O 0.20461(15) 0.19873(7) 0.6510(2) 0.0226(7) Uani 1 1 d . . .
N1 N 0.5112(2) 0.17060(11) 0.4402(3) 0.0340(11) Uani 1 1 d . . .
C1 C 0.1332(2) 0.15881(12) 0.7261(3) 0.0208(11) Uani 1 1 d . . .
Gd2 Gd 0.349460(16) 0.2500 0.52041(2) 0.02151(10) Uani 1 2 d S . .
O2 O 0.30235(14) 0.19279(8) 0.52974(19) 0.0190(7) Uani 1 1 d . . .
N2 N 0.3050(2) 0.17661(11) 0.1471(3) 0.0385(11) Uani 1 1 d . . .
C2 C 0.1276(2) 0.12890(12) 0.7752(3) 0.0244(11) Uani 1 1 d . . .
H2 H 0.0835 0.1217 0.7930 0.029 Uiso 1 1 calc R . .
O3 O 0.19891(14) 0.19349(7) 0.40222(19) 0.0191(7) Uani 1 1 d . . .
N3 N 0.4393(2) 0.08696(13) 0.2387(3) 0.0398(12) Uani 1 1 d . . .
C3 C 0.1834(2) 0.10920(12) 0.7993(3) 0.0229(11) Uani 1 1 d . . .
O4 O 0.10305(15) 0.19948(8) 0.52629(19) 0.0229(7) Uani 1 1 d . . .
N4 N 0.1664(3) 0.03048(14) 0.5925(4) 0.0638(16) Uani 1 1 d . . .
C4 C 0.2476(2) 0.12093(12) 0.7743(3) 0.0237(11) Uani 1 1 d . . .
H4 H 0.2869 0.1082 0.7909 0.028 Uiso 1 1 calc R . .
O5 O 0.2948(2) 0.2500 0.6640(3) 0.0263(11) Uani 1 2 d S . .
C5 C 0.2559(2) 0.15111(11) 0.7253(3) 0.0191(10) Uani 1 1 d . . .
O6 O 0.4308(3) 0.2500 0.6399(3) 0.0476(15) Uani 1 2 d S . .
C6 C 0.1981(2) 0.16999(11) 0.7003(3) 0.0211(10) Uani 1 1 d . . .
O7 O 0.43920(17) 0.21218(8) 0.4831(2) 0.0343(9) Uani 1 1 d . . .
C7 C 0.3264(2) 0.16097(12) 0.6948(3) 0.0214(10) Uani 1 1 d . . .
H7A H 0.3605 0.1540 0.7383 0.026 Uiso 1 1 calc R . .
H7B H 0.3290 0.1864 0.6880 0.026 Uiso 1 1 calc R . .
O8 O 0.3226(2) 0.2500 0.3779(3) 0.0227(10) Uani 1 2 d S . .
C8 C 0.3435(2) 0.14357(11) 0.6099(3) 0.0195(10) Uani 1 1 d . . .
O9 O 0.24104(17) 0.21228(8) 0.2301(2) 0.0269(8) Uani 1 1 d . . .
C9 C 0.3687(2) 0.11002(11) 0.6102(3) 0.0207(10) Uani 1 1 d . . .
H9 H 0.3771 0.0991 0.6636 0.025 Uiso 1 1 calc R . .
O10 O 0.1139(2) 0.2500 0.2433(3) 0.0386(13) Uani 1 2 d S . .
C10 C 0.3822(2) 0.09160(11) 0.5357(3) 0.0197(10) Uani 1 1 d . . .
O11 O 0.0952(2) 0.2500 0.4127(3) 0.0225(10) Uani 1 2 d S . .
C11 C 0.3692(2) 0.10886(11) 0.4593(3) 0.0185(10) Uani 1 1 d . . .
H11 H 0.3788 0.0973 0.4073 0.022 Uiso 1 1 calc R . .
O12 O 0.2221(2) 0.2500 0.5038(3) 0.0230(11) Uani 1 2 d S . .
C12 C 0.3427(2) 0.14249(11) 0.4555(3) 0.0192(10) Uani 1 1 d . . .
C13 C 0.3290(2) 0.16005(11) 0.5325(3) 0.0195(10) Uani 1 1 d . . .
C14 C 0.3231(2) 0.15748(11) 0.3705(3) 0.0189(10) Uani 1 1 d . . .
H14A H 0.3579 0.1513 0.3272 0.023 Uiso 1 1 calc R . .
H14B H 0.3209 0.1830 0.3745 0.023 Uiso 1 1 calc R . .
C15 C 0.2543(2) 0.14330(11) 0.3441(3) 0.0182(10) Uani 1 1 d . . .
C16 C 0.2498(2) 0.11107(11) 0.3055(3) 0.0194(10) Uani 1 1 d . . .
H16 H 0.2907 0.0991 0.2915 0.023 Uiso 1 1 calc R . .
C17 C 0.1872(2) 0.09555(11) 0.2867(3) 0.0191(10) Uani 1 1 d . . .
C18 C 0.1289(2) 0.11408(11) 0.3081(3) 0.0180(10) Uani 1 1 d . . .
H18 H 0.0856 0.1041 0.2960 0.022 Uiso 1 1 calc R . .
C19 C 0.1312(2) 0.14677(11) 0.3467(3) 0.0183(10) Uani 1 1 d . . .
C20 C 0.1951(2) 0.16144(11) 0.3654(3) 0.0182(10) Uani 1 1 d . . .
C21 C 0.0640(2) 0.16377(11) 0.3728(3) 0.0202(10) Uani 1 1 d . . .
H21A H 0.0694 0.1892 0.3715 0.024 Uiso 1 1 calc R . .
H21B H 0.0280 0.1574 0.3311 0.024 Uiso 1 1 calc R . .
C22 C 0.0419(2) 0.15270(11) 0.4611(3) 0.0180(10) Uani 1 1 d . . .
C23 C 0.0035(2) 0.12273(11) 0.4709(3) 0.0201(10) Uani 1 1 d . . .
H23 H -0.0104 0.1106 0.4211 0.024 Uiso 1 1 calc R . .
C24 C -0.0155(2) 0.10962(12) 0.5502(3) 0.0203(10) Uani 1 1 d . . .
C25 C 0.0043(2) 0.12878(12) 0.6203(3) 0.0243(11) Uani 1 1 d . . .
H25 H -0.0093 0.1210 0.6753 0.029 Uiso 1 1 calc R . .
C26 C 0.0433(2) 0.15883(12) 0.6150(3) 0.0224(11) Uani 1 1 d . . .
C27 C 0.0634(2) 0.17085(11) 0.5337(3) 0.0196(10) Uani 1 1 d . . .
C28 C 0.0690(2) 0.17675(12) 0.6947(3) 0.0230(11) Uani 1 1 d . . .
H28A H 0.0334 0.1760 0.7396 0.028 Uiso 1 1 calc R . .
H28B H 0.0791 0.2013 0.6819 0.028 Uiso 1 1 calc R . .
C29 C 0.1756(2) 0.07541(13) 0.8511(3) 0.0287(12) Uani 1 1 d . . .
C30 C 0.1819(3) 0.08359(15) 0.9453(3) 0.0430(15) Uani 1 1 d . . .
H30A H 0.2261 0.0946 0.9563 0.064 Uiso 1 1 calc R . .
H30B H 0.1786 0.0621 0.9784 0.064 Uiso 1 1 calc R . .
H30C H 0.1450 0.0993 0.9622 0.064 Uiso 1 1 calc R . .
C31 C 0.2294(3) 0.04843(13) 0.8264(3) 0.0364(13) Uani 1 1 d . . .
H31A H 0.2749 0.0569 0.8422 0.055 Uiso 1 1 calc R . .
H31B H 0.2277 0.0444 0.7647 0.055 Uiso 1 1 calc R . .
H31C H 0.2201 0.0267 0.8566 0.055 Uiso 1 1 calc R . .
C32 C 0.1054(3) 0.05915(14) 0.8347(4) 0.0441(15) Uani 1 1 d . . .
H32A H 0.1029 0.0366 0.8632 0.066 Uiso 1 1 calc R . .
H32B H 0.0988 0.0560 0.7731 0.066 Uiso 1 1 calc R . .
H32C H 0.0697 0.0744 0.8572 0.066 Uiso 1 1 calc R . .
C33 C 0.4077(2) 0.05415(11) 0.5333(3) 0.0224(11) Uani 1 1 d . . .
C34 C 0.4744(2) 0.05236(13) 0.4815(3) 0.0321(12) Uani 1 1 d . . .
H34A H 0.4657 0.0600 0.4229 0.048 Uiso 1 1 calc R . .
H34B H 0.4912 0.0285 0.4808 0.048 Uiso 1 1 calc R . .
H34C H 0.5087 0.0674 0.5078 0.048 Uiso 1 1 calc R . .
C35 C 0.3548(3) 0.03115(12) 0.4892(3) 0.0347(13) Uani 1 1 d . . .
H35A H 0.3117 0.0322 0.5207 0.052 Uiso 1 1 calc R . .
H35B H 0.3714 0.0072 0.4880 0.052 Uiso 1 1 calc R . .
H35C H 0.3476 0.0393 0.4307 0.052 Uiso 1 1 calc R . .
C36 C 0.4200(2) 0.03980(12) 0.6225(3) 0.0276(12) Uani 1 1 d . . .
H36A H 0.4529 0.0545 0.6526 0.041 Uiso 1 1 calc R . .
H36B H 0.4383 0.0163 0.6182 0.041 Uiso 1 1 calc R . .
H36C H 0.3769 0.0394 0.6541 0.041 Uiso 1 1 calc R . .
C37 C 0.1810(2) 0.05951(12) 0.2453(3) 0.0234(11) Uani 1 1 d . . .
C38 C 0.1330(3) 0.06130(13) 0.1685(3) 0.0337(13) Uani 1 1 d . . .
H38A H 0.0873 0.0682 0.1876 0.051 Uiso 1 1 calc R . .
H38B H 0.1305 0.0385 0.1411 0.051 Uiso 1 1 calc R . .
H38C H 0.1503 0.0783 0.1275 0.051 Uiso 1 1 calc R . .
C39 C 0.1507(3) 0.03413(12) 0.3115(3) 0.0341(13) Uani 1 1 d . . .
H39A H 0.1819 0.0321 0.3602 0.051 Uiso 1 1 calc R . .
H39B H 0.1446 0.0114 0.2851 0.051 Uiso 1 1 calc R . .
H39C H 0.1064 0.0428 0.3313 0.051 Uiso 1 1 calc R . .
C40 C 0.2502(3) 0.04545(12) 0.2156(4) 0.0369(13) Uani 1 1 d . . .
H40A H 0.2699 0.0613 0.1733 0.055 Uiso 1 1 calc R . .
H40B H 0.2438 0.0226 0.1897 0.055 Uiso 1 1 calc R . .
H40C H 0.2810 0.0435 0.2646 0.055 Uiso 1 1 calc R . .
C41 C -0.0565(2) 0.07571(12) 0.5551(3) 0.0266(11) Uani 1 1 d . . .
C42 C -0.1251(2) 0.08057(13) 0.5099(3) 0.0354(13) Uani 1 1 d . . .
H42A H -0.1512 0.0590 0.5128 0.053 Uiso 1 1 calc R . .
H42B H -0.1171 0.0867 0.4500 0.053 Uiso 1 1 calc R . .
H42C H -0.1508 0.0991 0.5379 0.053 Uiso 1 1 calc R . .
C43 C -0.0691(3) 0.06465(13) 0.6467(3) 0.0339(13) Uani 1 1 d . . .
H43A H -0.0252 0.0616 0.6759 0.051 Uiso 1 1 calc R . .
H43B H -0.0943 0.0428 0.6473 0.051 Uiso 1 1 calc R . .
H43C H -0.0958 0.0825 0.6762 0.051 Uiso 1 1 calc R . .
C44 C -0.0168(3) 0.04668(12) 0.5112(3) 0.0342(13) Uani 1 1 d . . .
H44A H 0.0263 0.0428 0.5415 0.051 Uiso 1 1 calc R . .
H44B H -0.0073 0.0532 0.4519 0.051 Uiso 1 1 calc R . .
H44C H -0.0440 0.0254 0.5121 0.051 Uiso 1 1 calc R . .
C45 C 0.2480(3) 0.15703(16) 0.1157(4) 0.0532(17) Uani 1 1 d . . .
H45A H 0.2062 0.1645 0.1449 0.080 Uiso 1 1 calc R . .
H45B H 0.2556 0.1324 0.1267 0.080 Uiso 1 1 calc R . .
H45C H 0.2431 0.1608 0.0541 0.080 Uiso 1 1 calc R . .
C46 C 0.3724(3) 0.16661(19) 0.1212(4) 0.066(2) Uani 1 1 d . . .
H46A H 0.4054 0.1837 0.1418 0.100 Uiso 1 1 calc R . .
H46B H 0.3744 0.1654 0.0587 0.100 Uiso 1 1 calc R . .
H46C H 0.3833 0.1439 0.1453 0.100 Uiso 1 1 calc R . .
C47 C 0.2963(3) 0.20267(13) 0.2030(4) 0.0379(13) Uani 1 1 d . . .
H47 H 0.3359 0.2144 0.2227 0.045 Uiso 1 1 calc R . .
C48 C 0.5232(3) 0.15721(15) 0.5240(4) 0.0509(16) Uani 1 1 d . . .
H48A H 0.4979 0.1710 0.5658 0.076 Uiso 1 1 calc R . .
H48B H 0.5721 0.1583 0.5369 0.076 Uiso 1 1 calc R . .
H48C H 0.5078 0.1331 0.5267 0.076 Uiso 1 1 calc R . .
C49 C 0.5401(4) 0.1530(2) 0.3681(4) 0.077(2) Uani 1 1 d . . .
H49A H 0.5188 0.1302 0.3621 0.115 Uiso 1 1 calc R . .
H49B H 0.5894 0.1502 0.3766 0.115 Uiso 1 1 calc R . .
H49C H 0.5319 0.1666 0.3163 0.115 Uiso 1 1 calc R . .
C50 C 0.4688(3) 0.19698(15) 0.4288(4) 0.0410(14) Uani 1 1 d . . .
H50 H 0.4614 0.2044 0.3717 0.049 Uiso 1 1 calc R . .
C51 C 0.5056(6) 0.2500 0.6392(7) 0.091(4) Uani 1 2 d S . .
H51A H 0.5223 0.2261 0.6362 0.136 Uiso 0.50 1 calc PR . .
H51B H 0.5226 0.2610 0.6915 0.136 Uiso 0.50 1 calc PR . .
H51C H 0.5220 0.2629 0.5894 0.136 Uiso 0.50 1 calc PR . .
C52 C 0.1145(4) 0.2500 0.1539(6) 0.068(3) Uani 1 2 d S . .
H52A H 0.1269 0.2731 0.1332 0.102 Uiso 0.50 1 calc PR . .
H52B H 0.0690 0.2438 0.1326 0.102 Uiso 0.50 1 calc PR . .
H52C H 0.1479 0.2331 0.1333 0.102 Uiso 0.50 1 calc PR . .
C53 C 0.4385(3) 0.02073(15) 0.2179(4) 0.0538(17) Uani 1 1 d . . .
H53A H 0.4849 0.0129 0.2044 0.081 Uiso 1 1 calc R . .
H53B H 0.4077 0.0144 0.1712 0.081 Uiso 1 1 calc R . .
H53C H 0.4231 0.0097 0.2708 0.081 Uiso 1 1 calc R . .
C54 C 0.4384(3) 0.05796(16) 0.2286(3) 0.0338(13) Uani 1 1 d . . .
C55 C 0.1829(3) 0.09446(13) 0.5441(3) 0.0334(13) Uani 1 1 d . . .
H55A H 0.1556 0.1097 0.5807 0.050 Uiso 1 1 calc R . .
H55B H 0.1684 0.0971 0.4846 0.050 Uiso 1 1 calc R . .
H55C H 0.2313 0.1007 0.5493 0.050 Uiso 1 1 calc R . .
C56 C 0.1736(3) 0.05895(15) 0.5705(3) 0.0321(13) Uani 1 1 d . . .

loop_
_atom_site_aniso_label
_atom_site_aniso_U_11
_atom_site_aniso_U_22
_atom_site_aniso_U_33
_atom_site_aniso_U_23
_atom_site_aniso_U_13
_atom_site_aniso_U_12
Gd1 0.01901(17) 0.01437(16) 0.02325(19) 0.000 0.00117(14) 0.000
Fe1 0.0215(4) 0.0130(3) 0.0234(4) -0.0004(3) 0.0010(3) 0.0000(3)
Cl1 0.0324(10) 0.0514(13) 0.0415(12) 0.000 0.0013(9) 0.000
O1 0.0234(17) 0.0168(16) 0.0276(19) -0.0016(14) -0.0009(15) 0.0002(14)
N1 0.026(2) 0.031(3) 0.045(3) -0.007(2) 0.003(2) 0.009(2)
C1 0.028(3) 0.022(3) 0.013(3) -0.004(2) 0.004(2) -0.003(2)
Gd2 0.02073(18) 0.01470(17) 0.0291(2) 0.000 -0.00227(15) 0.000
O2 0.0176(16) 0.0165(16) 0.0228(18) 0.0022(14) 0.0021(14) 0.0007(13)
N2 0.039(3) 0.033(3) 0.044(3) -0.008(2) 0.002(2) 0.008(2)
C2 0.027(3) 0.026(3) 0.021(3) -0.002(2) 0.000(2) -0.003(2)
O3 0.0216(17) 0.0125(15) 0.0231(18) -0.0025(13) -0.0012(14) 0.0019(13)
N3 0.042(3) 0.049(3) 0.028(3) -0.003(2) 0.006(2) -0.005(2)
C3 0.031(3) 0.023(3) 0.015(3) 0.002(2) 0.002(2) -0.005(2)
O4 0.0282(18) 0.0171(17) 0.0235(19) 0.0016(14) 0.0004(15) -0.0021(14)
N4 0.062(4) 0.047(4) 0.082(4) 0.023(3) 0.005(3) 0.002(3)
C4 0.028(3) 0.025(3) 0.018(3) 0.001(2) -0.003(2) 0.004(2)
O5 0.030(3) 0.022(2) 0.026(3) 0.000 -0.006(2) 0.000
C5 0.023(2) 0.018(2) 0.017(3) -0.0059(19) 0.000(2) -0.003(2)
O6 0.025(3) 0.070(4) 0.047(4) 0.000 -0.013(3) 0.000
C6 0.032(3) 0.015(2) 0.016(3) -0.002(2) 0.003(2) 0.000(2)
O7 0.0263(19) 0.0223(19) 0.054(3) -0.0100(18) 0.0016(18) 0.0040(15)
C7 0.026(3) 0.018(2) 0.020(3) -0.001(2) 0.002(2) 0.002(2)
O8 0.020(2) 0.014(2) 0.034(3) 0.000 -0.001(2) 0.000
C8 0.023(3) 0.012(2) 0.023(3) -0.0011(19) 0.002(2) -0.0039(19)
O9 0.0274(19) 0.0268(19) 0.027(2) 0.0005(15) 0.0075(16) 0.0089(16)
C9 0.022(2) 0.020(2) 0.019(3) 0.005(2) 0.000(2) -0.001(2)
O10 0.031(3) 0.062(4) 0.023(3) 0.000 -0.006(2) 0.000
C10 0.016(2) 0.014(2) 0.029(3) -0.001(2) -0.002(2) -0.0015(19)
O11 0.014(2) 0.025(3) 0.029(3) 0.000 -0.003(2) 0.000
C11 0.016(2) 0.018(2) 0.021(3) -0.001(2) 0.0009(19) 0.0020(19)
O12 0.021(2) 0.020(2) 0.028(3) 0.000 -0.002(2) 0.000
C12 0.015(2) 0.017(2) 0.025(3) 0.002(2) 0.004(2) -0.0035(19)
C13 0.020(2) 0.010(2) 0.028(3) -0.002(2) -0.002(2) -0.0011(19)
C14 0.021(2) 0.015(2) 0.021(3) 0.0018(19) 0.002(2) 0.0034(19)
C15 0.018(2) 0.019(2) 0.017(2) 0.005(2) 0.003(2) 0.0009(19)
C16 0.022(2) 0.014(2) 0.023(3) 0.002(2) 0.004(2) 0.0010(19)
C17 0.025(3) 0.017(2) 0.015(3) 0.0043(19) 0.000(2) -0.0026(19)
C18 0.019(2) 0.019(2) 0.016(2) 0.001(2) -0.0008(19) -0.0036(19)
C19 0.023(2) 0.017(2) 0.015(2) 0.004(2) 0.005(2) 0.0023(19)
C20 0.028(3) 0.014(2) 0.012(2) 0.0041(18) 0.0032(19) -0.004(2)
C21 0.020(2) 0.018(2) 0.022(3) -0.002(2) 0.003(2) -0.003(2)
C22 0.016(2) 0.019(2) 0.020(3) 0.001(2) 0.0034(19) 0.0036(19)
C23 0.019(2) 0.018(2) 0.023(3) -0.002(2) -0.002(2) 0.0013(19)
C24 0.018(2) 0.019(2) 0.024(3) 0.002(2) 0.002(2) 0.001(2)
C25 0.027(3) 0.022(3) 0.023(3) 0.007(2) 0.006(2) 0.002(2)
C26 0.020(2) 0.021(3) 0.026(3) -0.001(2) 0.005(2) 0.002(2)
C27 0.015(2) 0.020(2) 0.024(3) -0.002(2) 0.003(2) 0.0048(19)
C28 0.022(2) 0.024(3) 0.023(3) -0.002(2) 0.005(2) -0.001(2)
C29 0.029(3) 0.033(3) 0.025(3) 0.008(2) 0.004(2) 0.000(2)
C30 0.055(4) 0.043(4) 0.031(3) 0.008(3) -0.001(3) 0.004(3)
C31 0.044(3) 0.023(3) 0.042(4) 0.009(2) 0.007(3) 0.003(2)
C32 0.045(3) 0.034(3) 0.054(4) 0.021(3) 0.006(3) -0.011(3)
C33 0.023(2) 0.018(2) 0.027(3) 0.003(2) 0.001(2) 0.003(2)
C34 0.037(3) 0.023(3) 0.036(3) 0.005(2) 0.007(3) 0.013(2)
C35 0.041(3) 0.019(3) 0.043(3) 0.000(2) -0.002(3) 0.002(2)
C36 0.034(3) 0.015(2) 0.034(3) 0.002(2) 0.000(2) 0.007(2)
C37 0.022(2) 0.018(2) 0.031(3) -0.004(2) 0.002(2) -0.003(2)
C38 0.050(3) 0.030(3) 0.022(3) -0.010(2) -0.003(2) 0.002(3)
C39 0.042(3) 0.019(3) 0.041(3) -0.003(2) 0.007(3) -0.005(2)
C40 0.039(3) 0.022(3) 0.049(4) -0.008(3) 0.008(3) 0.000(2)
C41 0.027(3) 0.025(3) 0.028(3) 0.002(2) -0.002(2) -0.004(2)
C42 0.030(3) 0.027(3) 0.049(4) 0.005(3) 0.005(3) -0.008(2)
C43 0.037(3) 0.029(3) 0.035(3) 0.003(2) 0.003(2) -0.009(2)
C44 0.039(3) 0.020(3) 0.043(3) 0.002(2) 0.004(3) -0.005(2)
C45 0.052(4) 0.057(4) 0.051(4) -0.001(3) 0.005(3) -0.004(3)
C46 0.048(4) 0.084(5) 0.068(5) -0.016(4) 0.004(4) 0.011(4)
C47 0.045(4) 0.028(3) 0.041(4) 0.002(3) -0.009(3) 0.000(3)
C48 0.052(4) 0.040(4) 0.060(5) 0.014(3) -0.008(3) 0.003(3)
C49 0.071(5) 0.097(6) 0.062(5) -0.032(4) 0.008(4) 0.002(4)
C50 0.035(3) 0.041(4) 0.047(4) 0.004(3) -0.007(3) -0.011(3)
C51 0.127(11) 0.060(7) 0.084(9) 0.000 -0.037(8) 0.000
C52 0.032(5) 0.092(8) 0.080(8) 0.000 -0.001(5) 0.000
C53 0.065(4) 0.041(4) 0.056(4) 0.000(3) 0.001(3) -0.007(3)
C54 0.029(3) 0.045(4) 0.027(3) -0.003(3) 0.005(2) -0.005(3)
C55 0.034(3) 0.027(3) 0.039(3) 0.003(2) 0.000(2) 0.001(2)
C56 0.028(3) 0.039(3) 0.029(3) 0.004(3) 0.001(2) 0.005(3)

loop_
_atom_type_symbol
_atom_type_description
_atom_type_scat_dispersion_real
_atom_type_scat_dispersion_imag
_atom_type_scat_source
C C 0.0033 0.0016 'International Tables Vol C Tables 4.2.6.8 and 6.1.1.4'
H H 0.0000 0.0000 'International Tables Vol C Tables 4.2.6.8 and 6.1.1.4'
N N 0.0061 0.0033 'International Tables Vol C Tables 4.2.6.8 and 6.1.1.4'
O O 0.0106 0.0060 'International Tables Vol C Tables 4.2.6.8 and 6.1.1.4'
Cl Cl 0.1484 0.1585 'International Tables Vol C Tables 4.2.6.8 and 6.1.1.4'
Fe Fe 0.3463 0.8444 'International Tables Vol C Tables 4.2.6.8 and 6.1.1.4'
Gd Gd -0.1653 3.9035 'International Tables Vol C Tables 4.2.6.8 and 6.1.1.4'

loop_
_geom_angle_atom_site_label_1
_geom_angle_atom_site_label_2
_geom_angle_atom_site_label_3
_geom_angle
_geom_angle_site_symmetry_1
_geom_angle_site_symmetry_3
_geom_angle_publ_flag
O8 Gd1 O3 89.05(8) . 8_565 ?
O8 Gd1 O3 89.05(8) . . ?
O3 Gd1 O3 133.26(14) 8_565 . ?
O8 Gd1 O9 85.10(12) . . ?
O3 Gd1 O9 150.71(10) 8_565 . ?
O3 Gd1 O9 75.41(10) . . ?
O8 Gd1 O9 85.10(12) . 8_565 ?
O3 Gd1 O9 75.41(10) 8_565 8_565 ?
O3 Gd1 O9 150.71(10) . 8_565 ?
O9 Gd1 O9 75.50(15) . 8_565 ?
O8 Gd1 O10 153.44(16) . . ?
O3 Gd1 O10 101.07(8) 8_565 . ?
O3 Gd1 O10 101.07(8) . . ?
O9 Gd1 O10 74.04(12) . . ?
O9 Gd1 O10 74.04(12) 8_565 . ?
O8 Gd1 O11 140.14(15) . . ?
O3 Gd1 O11 76.04(7) 8_565 . ?
O3 Gd1 O11 76.04(7) . . ?
O9 Gd1 O11 124.71(10) . . ?
O9 Gd1 O11 124.71(10) 8_565 . ?
O10 Gd1 O11 66.42(15) . . ?
O8 Gd1 O12 70.20(15) . . ?
O3 Gd1 O12 67.76(7) 8_565 . ?
O3 Gd1 O12 67.76(7) . . ?
O9 Gd1 O12 135.29(9) . . ?
O9 Gd1 O12 135.29(9) 8_565 . ?
O10 Gd1 O12 136.36(15) . . ?
O11 Gd1 O12 69.94(14) . . ?
O8 Gd1 Fe1 80.70(10) . 8_565 ?
O3 Gd1 Fe1 35.54(7) 8_565 8_565 ?
O3 Gd1 Fe1 98.30(7) . 8_565 ?
O9 Gd1 Fe1 164.59(8) . 8_565 ?
O9 Gd1 Fe1 108.97(8) 8_565 8_565 ?
O10 Gd1 Fe1 121.27(9) . 8_565 ?
O11 Gd1 Fe1 65.62(8) . 8_565 ?
O12 Gd1 Fe1 32.56(3) . 8_565 ?
O8 Gd1 Fe1 80.70(10) . . ?
O3 Gd1 Fe1 98.30(7) 8_565 . ?
O3 Gd1 Fe1 35.54(7) . . ?
O9 Gd1 Fe1 108.97(8) . . ?
O9 Gd1 Fe1 164.59(8) 8_565 . ?
O10 Gd1 Fe1 121.27(9) . . ?
O11 Gd1 Fe1 65.62(8) . . ?
O12 Gd1 Fe1 32.56(3) . . ?
Fe1 Gd1 Fe1 62.91(2) 8_565 . ?
O8 Gd1 Gd2 31.47(11) . . ?
O3 Gd1 Gd2 77.23(7) 8_565 . ?
O3 Gd1 Gd2 77.23(7) . . ?
O9 Gd1 Gd2 109.72(8) . . ?
O9 Gd1 Gd2 109.72(8) 8_565 . ?
O10 Gd1 Gd2 175.09(12) . . ?
O11 Gd1 Gd2 108.68(10) . . ?
O12 Gd1 Gd2 38.74(9) . . ?
Fe1 Gd1 Gd2 54.897(13) 8_565 . ?
Fe1 Gd1 Gd2 54.897(13) . . ?
O12 Fe1 O1 107.46(16) . . ?
O12 Fe1 O4 107.36(15) . . ?
O1 Fe1 O4 92.64(12) . . ?
O12 Fe1 O3 89.33(16) . . ?
O1 Fe1 O3 162.56(12) . . ?
O4 Fe1 O3 86.56(12) . . ?
O12 Fe1 O2 89.37(15) . . ?
O1 Fe1 O2 86.40(12) . . ?
O4 Fe1 O2 162.67(12) . . ?
O3 Fe1 O2 89.21(12) . . ?
O12 Fe1 Gd2 46.15(12) . . ?
O1 Fe1 Gd2 93.62(9) . . ?
O4 Fe1 Gd2 153.33(9) . . ?
O3 Fe1 Gd2 94.86(8) . . ?
O2 Fe1 Gd2 43.83(8) . . ?
O12 Fe1 Gd1 46.74(13) . . ?
O1 Fe1 Gd1 154.11(9) . . ?
O4 Fe1 Gd1 93.98(9) . . ?
O3 Fe1 Gd1 43.10(8) . . ?
O2 Fe1 Gd1 94.38(8) . . ?
Gd2 Fe1 Gd1 70.080(14) . . ?
C6 O1 Fe1 130.2(3) . . ?
C50 N1 C48 120.2(5) . . ?
C50 N1 C49 120.3(5) . . ?
C48 N1 C49 119.1(5) . . ?
C2 C1 C6 119.0(4) . . ?
C2 C1 C28 119.6(4) . . ?
C6 C1 C28 121.1(4) . . ?
O8 Gd2 O7 85.97(12) . 8_565 ?
O8 Gd2 O7 85.97(12) . . ?
O7 Gd2 O7 76.57(16) 8_565 . ?
O8 Gd2 O2 88.35(8) . . ?
O7 Gd2 O2 150.70(11) 8_565 . ?
O7 Gd2 O2 74.37(10) . . ?
O8 Gd2 O2 88.35(8) . 8_565 ?
O7 Gd2 O2 74.37(10) 8_565 8_565 ?
O7 Gd2 O2 150.70(11) . 8_565 ?
O2 Gd2 O2 134.20(13) . 8_565 ?
O8 Gd2 O6 152.86(16) . . ?
O7 Gd2 O6 72.90(13) 8_565 . ?
O7 Gd2 O6 72.90(13) . . ?
O2 Gd2 O6 101.69(8) . . ?
O2 Gd2 O6 101.69(8) 8_565 . ?
O8 Gd2 O5 141.32(14) . . ?
O7 Gd2 O5 122.92(11) 8_565 . ?
O7 Gd2 O5 122.92(11) . . ?
O2 Gd2 O5 77.29(8) . . ?
O2 Gd2 O5 77.29(8) 8_565 . ?
O6 Gd2 O5 65.82(16) . . ?
O8 Gd2 O12 70.78(14) . . ?
O7 Gd2 O12 135.65(9) 8_565 . ?
O7 Gd2 O12 135.65(9) . . ?
O2 Gd2 O12 67.92(7) . . ?
O2 Gd2 O12 67.92(7) 8_565 . ?
O6 Gd2 O12 136.36(16) . . ?
O5 Gd2 O12 70.54(14) . . ?
O8 Gd2 Fe1 80.94(9) . . ?
O7 Gd2 Fe1 165.43(9) 8_565 . ?
O7 Gd2 Fe1 108.67(8) . . ?
O2 Gd2 Fe1 35.79(7) . . ?
O2 Gd2 Fe1 98.73(7) 8_565 . ?
O6 Gd2 Fe1 121.49(10) . . ?
O5 Gd2 Fe1 66.37(8) . . ?
O12 Gd2 Fe1 32.54(3) . . ?
O8 Gd2 Fe1 80.94(9) . 8_565 ?
O7 Gd2 Fe1 108.67(8) 8_565 8_565 ?
O7 Gd2 Fe1 165.43(9) . 8_565 ?
O2 Gd2 Fe1 98.73(7) . 8_565 ?
O2 Gd2 Fe1 35.79(7) 8_565 8_565 ?
O6 Gd2 Fe1 121.49(10) . 8_565 ?
O5 Gd2 Fe1 66.37(8) . 8_565 ?
O12 Gd2 Fe1 32.54(3) . 8_565 ?
Fe1 Gd2 Fe1 63.02(2) . 8_565 ?
O8 Gd2 Gd1 31.61(10) . . ?
O7 Gd2 Gd1 110.49(9) 8_565 . ?
O7 Gd2 Gd1 110.49(9) . . ?
O2 Gd2 Gd1 76.83(7) . . ?
O2 Gd2 Gd1 76.83(7) 8_565 . ?
O6 Gd2 Gd1 175.53(12) . . ?
O5 Gd2 Gd1 109.70(10) . . ?
O12 Gd2 Gd1 39.17(10) . . ?
Fe1 Gd2 Gd1 55.023(13) . . ?
Fe1 Gd2 Gd1 55.023(13) 8_565 . ?
C13 O2 Fe1 124.6(3) . . ?
C13 O2 Gd2 135.0(2) . . ?
Fe1 O2 Gd2 100.37(12) . . ?
C47 N2 C46 120.2(5) . . ?
C47 N2 C45 121.3(5) . . ?
C46 N2 C45 118.5(5) . . ?
C3 C2 C1 123.1(4) . . ?
C20 O3 Fe1 126.5(3) . . ?
C20 O3 Gd1 132.1(3) . . ?
Fe1 O3 Gd1 101.36(12) . . ?
C2 C3 C4 117.2(4) . . ?
C2 C3 C29 122.1(4) . . ?
C4 C3 C29 120.7(4) . . ?
C27 O4 Fe1 129.9(3) . . ?
C3 C4 C5 121.9(4) . . ?
C6 C5 C4 119.4(4) . . ?
C6 C5 C7 121.2(4) . . ?
C4 C5 C7 119.2(4) . . ?
C51 O6 Gd2 129.9(5) . . ?
O1 C6 C1 120.1(4) . . ?
O1 C6 C5 120.5(4) . . ?
C1 C6 C5 119.4(4) . . ?
C50 O7 Gd2 148.1(4) . . ?
C5 C7 C8 111.4(4) . . ?
Gd2 O8 Gd1 116.92(18) . . ?
C9 C8 C13 120.0(4) . . ?
C9 C8 C7 119.1(4) . . ?
C13 C8 C7 120.7(4) . . ?
C47 O9 Gd1 133.1(3) . . ?
C8 C9 C10 122.9(4) . . ?
C52 O10 Gd1 129.8(5) . . ?
C11 C10 C9 116.1(4) . . ?
C11 C10 C33 119.4(4) . . ?
C9 C10 C33 124.4(4) . . ?
C10 C11 C12 123.3(4) . . ?
Fe1 O12 Fe1 144.6(3) . 8_565 ?
Fe1 O12 Gd2 101.31(13) . . ?
Fe1 O12 Gd2 101.31(13) 8_565 . ?
Fe1 O12 Gd1 100.69(13) . . ?
Fe1 O12 Gd1 100.69(13) 8_565 . ?
Gd2 O12 Gd1 102.10(15) . . ?
C11 C12 C13 118.8(4) . . ?
C11 C12 C14 119.3(4) . . ?
C13 C12 C14 121.6(4) . . ?
O2 C13 C8 121.7(4) . . ?
O2 C13 C12 119.4(4) . . ?
C8 C13 C12 118.9(4) . . ?
C12 C14 C15 109.2(4) . . ?
C16 C15 C20 120.1(4) . . ?
C16 C15 C14 120.1(4) . . ?
C20 C15 C14 119.5(4) . . ?
C15 C16 C17 122.3(4) . . ?
C18 C17 C16 116.7(4) . . ?
C18 C17 C37 120.2(4) . . ?
C16 C17 C37 123.1(4) . . ?
C17 C18 C19 122.9(4) . . ?
C18 C19 C20 118.8(4) . . ?
C18 C19 C21 118.5(4) . . ?
C20 C19 C21 122.6(4) . . ?
O3 C20 C15 120.7(4) . . ?
O3 C20 C19 120.1(4) . . ?
C15 C20 C19 119.2(4) . . ?
C22 C21 C19 111.7(4) . . ?
C23 C22 C27 119.4(4) . . ?
C23 C22 C21 119.4(4) . . ?
C27 C22 C21 121.0(4) . . ?
C22 C23 C24 123.1(4) . . ?
C25 C24 C23 116.1(4) . . ?
C25 C24 C41 124.3(4) . . ?
C23 C24 C41 119.6(4) . . ?
C24 C25 C26 123.7(4) . . ?
C25 C26 C27 118.7(4) . . ?
C25 C26 C28 121.0(4) . . ?
C27 C26 C28 120.1(4) . . ?
O4 C27 C22 120.8(4) . . ?
O4 C27 C26 120.3(4) . . ?
C22 C27 C26 119.0(4) . . ?
C26 C28 C1 109.5(4) . . ?
C30 C29 C31 109.4(4) . . ?
C30 C29 C32 108.8(4) . . ?
C31 C29 C32 107.2(4) . . ?
C30 C29 C3 109.1(4) . . ?
C31 C29 C3 112.1(4) . . ?
C32 C29 C3 110.3(4) . . ?
C36 C33 C35 108.1(4) . . ?
C36 C33 C10 112.0(4) . . ?
C35 C33 C10 109.8(4) . . ?
C36 C33 C34 109.5(4) . . ?
C35 C33 C34 108.0(4) . . ?
C10 C33 C34 109.4(4) . . ?
C38 C37 C40 108.7(4) . . ?
C38 C37 C17 109.8(4) . . ?
C40 C37 C17 112.3(4) . . ?
C38 C37 C39 108.7(4) . . ?
C40 C37 C39 108.6(4) . . ?
C17 C37 C39 108.8(4) . . ?
C43 C41 C44 107.5(4) . . ?
C43 C41 C42 109.3(4) . . ?
C44 C41 C42 109.2(4) . . ?
C43 C41 C24 111.8(4) . . ?
C44 C41 C24 109.7(4) . . ?
C42 C41 C24 109.3(4) . . ?
O9 C47 N2 124.5(5) . . ?
O7 C50 N1 126.2(6) . . ?
N3 C54 C53 178.4(7) . . ?
N4 C56 C55 179.2(7) . . ?

loop_
_geom_bond_atom_site_label_1
_geom_bond_atom_site_label_2
_geom_bond_distance
_geom_bond_site_symmetry_2
_geom_bond_publ_flag
Gd1 O8 2.303(4) . ?
Gd1 O3 2.379(3) 8_565 ?
Gd1 O3 2.379(3) . ?
Gd1 O9 2.381(3) . ?
Gd1 O9 2.381(3) 8_565 ?
Gd1 O10 2.421(5) . ?
Gd1 O11 2.469(4) . ?
Gd1 O12 2.530(4) . ?
Gd1 Fe1 3.4140(8) 8_565 ?
Gd1 Fe1 3.4140(8) . ?
Gd1 Gd2 3.9172(5) . ?
Fe1 O12 1.8699(15) . ?
Fe1 O1 1.925(3) . ?
Fe1 O4 1.929(3) . ?
Fe1 O3 2.024(3) . ?
Fe1 O2 2.027(3) . ?
Fe1 Gd2 3.4087(7) . ?
O1 C6 1.359(5) . ?
N1 C50 1.328(7) . ?
N1 C48 1.430(7) . ?
N1 C49 1.434(7) . ?
C1 C2 1.393(6) . ?
C1 C6 1.401(6) . ?
C1 C28 1.517(6) . ?
Gd2 O8 2.293(4) . ?
Gd2 O7 2.359(3) 8_565 ?
Gd2 O7 2.359(3) . ?
Gd2 O2 2.400(3) . ?
Gd2 O2 2.400(3) 8_565 ?
Gd2 O6 2.457(5) . ?
Gd2 O5 2.490(5) . ?
Gd2 O12 2.507(4) . ?
Gd2 Fe1 3.4087(7) 8_565 ?
O2 C13 1.369(5) . ?
N2 C47 1.345(7) . ?
N2 C46 1.433(7) . ?
N2 C45 1.435(7) . ?
C2 C3 1.383(6) . ?
O3 C20 1.368(5) . ?
N3 C54 1.132(6) . ?
C3 C4 1.392(6) . ?
C3 C29 1.545(6) . ?
O4 C27 1.357(5) . ?
N4 C56 1.162(7) . ?
C4 C5 1.406(6) . ?
C5 C6 1.403(6) . ?
C5 C7 1.510(6) . ?
O6 C51 1.465(12) . ?
O7 C50 1.185(6) . ?
C7 C8 1.527(6) . ?
C8 C9 1.387(6) . ?
C8 C13 1.399(6) . ?
O9 C47 1.220(6) . ?
C9 C10 1.392(6) . ?
O10 C52 1.400(10) . ?
C10 C11 1.393(6) . ?
C10 C33 1.532(6) . ?
C11 C12 1.401(6) . ?
O12 Fe1 1.8699(14) 8_565 ?
C12 C13 1.409(6) . ?
C12 C14 1.502(6) . ?
C14 C15 1.512(6) . ?
C15 C16 1.387(6) . ?
C15 C20 1.395(6) . ?
C16 C17 1.396(6) . ?
C17 C18 1.388(6) . ?
C17 C37 1.541(6) . ?
C18 C19 1.401(6) . ?
C19 C20 1.406(6) . ?
C19 C21 1.526(6) . ?
C21 C22 1.512(6) . ?
C22 C23 1.389(6) . ?
C22 C27 1.400(6) . ?
C23 C24 1.392(6) . ?
C24 C25 1.381(6) . ?
C24 C41 1.539(6) . ?
C25 C26 1.392(6) . ?
C26 C27 1.412(6) . ?
C26 C28 1.513(6) . ?
C29 C30 1.514(7) . ?
C29 C31 1.532(7) . ?
C29 C32 1.533(7) . ?
C33 C36 1.521(6) . ?
C33 C35 1.530(6) . ?
C33 C34 1.538(6) . ?
C37 C38 1.529(7) . ?
C37 C40 1.532(6) . ?
C37 C39 1.545(7) . ?
C41 C43 1.518(6) . ?
C41 C44 1.528(7) . ?
C41 C42 1.528(7) . ?
C53 C54 1.449(8) . ?
C55 C56 1.445(7) . ?
